data_4122207
loop_
_publ_author_name
'Lehmann, John F.'
'Schrobilgen, Gary J.'

_publ_section_title
;
 Synthesis and characterization of salts containing the BrO(3)F(2)(-)
 anion; a rare example of a bromine(VII) species.
;
_journal_issue 26
_journal_name_full 'Journal of the American Chemical Society'
_journal_page_first 9416
_journal_page_last 9427
_journal_paper_doi 10.1021/ja0402607
_journal_volume 127
_journal_year 2005
_chemical_formula_sum 'Br F3 N2 O5'
_chemical_formula_weight 244.93
_chemical_name_systematic
;
  ?
;
_space_group_IT_number 15
_symmetry_space_group_name_Hall '-C 2yc'
_symmetry_space_group_name_H-M 'C 1 2/c 1'
_atom_sites_solution_hydrogens geom
_atom_sites_solution_primary direct
_atom_sites_solution_secondary difmap
_audit_creation_method SHELXL-97
_cell_angle_alpha 90.00
_cell_angle_beta 105.381(18)
_cell_angle_gamma 90.00
_cell_formula_units_Z 8
_cell_length_a 9.892(3)
_cell_length_b 12.862(4)
_cell_length_c 10.141(4)
_cell_measurement_temperature 100(2)
_cell_volume 1244.0(7)
_computing_structure_refinement 'SHELXL-97 (Sheldrick, 1997)'
_computing_structure_solution 'SHELXS-97 (Sheldrick, 1990)'
_diffrn_ambient_temperature 100(2)
_diffrn_measured_fraction_theta_full 0.998
_diffrn_measured_fraction_theta_max 0.998
_diffrn_radiation_monochromator graphite
_diffrn_radiation_source 'fine-focus sealed tube'
_diffrn_radiation_type MoK\a
_diffrn_radiation_wavelength 0.71073
_diffrn_reflns_av_R_equivalents 0.1012
_diffrn_reflns_av_sigmaI/netI 0.0705
_diffrn_reflns_limit_h_max 12
_diffrn_reflns_limit_h_min -14
_diffrn_reflns_limit_k_max 16
_diffrn_reflns_limit_k_min -18
_diffrn_reflns_limit_l_max 14
_diffrn_reflns_limit_l_min -13
_diffrn_reflns_number 12670
_diffrn_reflns_theta_full 30.57
_diffrn_reflns_theta_max 30.57
_diffrn_reflns_theta_min 2.66
_exptl_absorpt_coefficient_mu 6.660
_exptl_crystal_density_diffrn 2.616
_exptl_crystal_density_method 'not measured'
_exptl_crystal_F_000 928
_refine_diff_density_max 4.293
_refine_diff_density_min -1.605
_refine_diff_density_rms 0.303
_refine_ls_extinction_coef 0.0014(7)
_refine_ls_extinction_expression Fc^*^=kFc[1+0.001xFc^2^\l^3^/sin(2\q)]^-1/4^
_refine_ls_extinction_method SHELXL
_refine_ls_goodness_of_fit_ref 1.082
_refine_ls_hydrogen_treatment mixed
_refine_ls_matrix_type full
_refine_ls_number_parameters 103
_refine_ls_number_reflns 1914
_refine_ls_number_restraints 0
_refine_ls_restrained_S_all 1.082
_refine_ls_R_factor_all 0.0929
_refine_ls_R_factor_gt 0.0671
_refine_ls_shift/su_max 0.000
_refine_ls_shift/su_mean 0.000
_refine_ls_structure_factor_coef Fsqd
_refine_ls_weighting_details 'calc w=1/[\s^2^(Fo^2^)+(0.1120P)^2^+1.3336P] where P=(Fo^2^+2Fc^2^)/3'
_refine_ls_weighting_scheme calc
_refine_ls_wR_factor_gt 0.1689
_refine_ls_wR_factor_ref 0.1813
_reflns_number_gt 1460
_reflns_number_total 1914
_reflns_threshold_expression >2sigma(I)
_cod_data_source_file ja0402607.cif
_cod_data_source_block '[NO]2[BrO3F2][F]'
_cod_original_cell_volume 1244.0(8)
_cod_database_code 4122207

loop_
_symmetry_equiv_pos_as_xyz
'x, y, z'
'-x, y, -z+1/2'
'x+1/2, y+1/2, z'
'-x+1/2, y+1/2, -z+1/2'
'-x, -y, -z'
'x, -y, z-1/2'
'-x+1/2, -y+1/2, -z'
'x+1/2, -y+1/2, z-1/2'

loop_
_atom_site_label
_atom_site_type_symbol
_atom_site_fract_x
_atom_site_fract_y
_atom_site_fract_z
_atom_site_U_iso_or_equiv
_atom_site_adp_type
_atom_site_occupancy
_atom_site_symmetry_multiplicity
_atom_site_calc_flag
_atom_site_refinement_flags
Br2 Br 0.0000 0.05114(6) 0.7500 0.0133(3) Uani 1 2 d S
Br1 Br 0.0000 0.38475(6) 0.7500 0.0121(3) Uani 1 2 d S
O3 O 0.0000 -0.0727(5) 0.7500 0.0263(17) Uani 1 2 d S
F1 F 0.1259(5) 0.3839(3) 0.9242(4) 0.0235(10) Uani 1 1 d .
O1 O 0.0000 0.5090(5) 0.7500 0.0255(16) Uani 1 2 d S
O2 O 0.1118(6) 0.3232(4) 0.6907(6) 0.0260(12) Uani 1 1 d .
F2 F 0.1870(5) 0.0530(4) 0.7505(5) 0.0341(12) Uani 1 1 d .
O4 O 0.0387(7) 0.1103(5) 0.8950(7) 0.0399(16) Uani 1 1 d .
F99 F -0.1234(4) -0.2700(3) 0.6283(4) 0.0180(8) Uani 1 1 d .
O6 O 0.1376(5) -0.2232(4) 0.6208(5) 0.0220(11) Uani 1 1 d .
N2 N 0.1032(6) -0.2956(5) 0.6514(6) 0.0193(12) Uani 1 1 d .
O5 O -0.2330(7) -0.4240(4) 0.4865(6) 0.0315(14) Uani 1 1 d .
N1 N -0.2806(7) -0.3671(6) 0.5314(7) 0.0281(15) Uani 1 1 d .

loop_
_atom_site_aniso_label
_atom_site_aniso_U_11
_atom_site_aniso_U_22
_atom_site_aniso_U_33
_atom_site_aniso_U_23
_atom_site_aniso_U_13
_atom_site_aniso_U_12
Br2 0.0128(5) 0.0119(4) 0.0132(5) 0.000 -0.0003(3) 0.000
Br1 0.0130(5) 0.0110(4) 0.0123(5) 0.000 0.0033(3) 0.000
O3 0.039(5) 0.004(3) 0.034(4) 0.000 0.005(4) 0.000
F1 0.026(2) 0.023(2) 0.016(2) 0.0002(16) -0.0035(18) -0.0014(16)
O1 0.030(4) 0.011(3) 0.035(4) 0.000 0.009(3) 0.000
O2 0.025(3) 0.027(3) 0.033(3) 0.000(2) 0.019(2) 0.010(2)
F2 0.020(2) 0.050(3) 0.033(3) 0.014(2) 0.007(2) 0.000(2)
O4 0.032(4) 0.048(4) 0.034(4) -0.023(3) -0.002(3) 0.006(3)
F99 0.0153(19) 0.019(2) 0.017(2) -0.0015(15) 0.0005(15) -0.0044(15)
O6 0.018(2) 0.029(3) 0.018(2) -0.004(2) 0.004(2) -0.009(2)
N2 0.017(3) 0.021(3) 0.022(3) -0.003(2) 0.008(2) 0.008(2)
O5 0.057(4) 0.014(2) 0.024(3) 0.003(2) 0.010(3) -0.002(3)
N1 0.021(3) 0.037(4) 0.023(3) 0.018(3) 0.000(3) 0.002(3)

loop_
_atom_type_symbol
_atom_type_description
_atom_type_scat_dispersion_real
_atom_type_scat_dispersion_imag
_atom_type_scat_source
N N 0.0061 0.0033 'International Tables Vol C Tables 4.2.6.8 and 6.1.1.4'
O O 0.0106 0.0060 'International Tables Vol C Tables 4.2.6.8 and 6.1.1.4'
F F 0.0171 0.0103 'International Tables Vol C Tables 4.2.6.8 and 6.1.1.4'
Br Br -0.2901 2.4595 'International Tables Vol C Tables 4.2.6.8 and 6.1.1.4'

loop_
_geom_angle_atom_site_label_1
_geom_angle_atom_site_label_2
_geom_angle_atom_site_label_3
_geom_angle
_geom_angle_site_symmetry_1
_geom_angle_site_symmetry_3
O3 Br2 O4 118.2(3) . 2_556
O3 Br2 O4 118.2(3) . .
O4 Br2 O4 123.5(5) 2_556 .
O3 Br2 F2 90.76(16) . .
O4 Br2 F2 89.5(3) 2_556 .
O4 Br2 F2 89.8(3) . .
O3 Br2 F2 90.76(16) . 2_556
O4 Br2 F2 89.8(3) 2_556 2_556
O4 Br2 F2 89.5(3) . 2_556
F2 Br2 F2 178.5(3) . 2_556
O1 Br1 O2 119.7(2) . .
O1 Br1 O2 119.7(2) . 2_556
O2 Br1 O2 120.7(4) . 2_556
O1 Br1 F1 90.35(13) . .
O2 Br1 F1 89.9(3) . .
O2 Br1 F1 89.8(3) 2_556 .
O1 Br1 F1 90.35(13) . 2_556
O2 Br1 F1 89.8(3) . 2_556
O2 Br1 F1 89.9(3) 2_556 2_556
F1 Br1 F1 179.3(3) . 2_556

loop_
_geom_bond_atom_site_label_1
_geom_bond_atom_site_label_2
_geom_bond_distance
_geom_bond_site_symmetry_2
Br2 O3 1.593(7) .
Br2 O4 1.610(6) 2_556
Br2 O4 1.610(6) .
Br2 F2 1.849(5) .
Br2 F2 1.849(5) 2_556
Br1 O1 1.599(7) .
Br1 O2 1.602(5) .
Br1 O2 1.602(5) 2_556
Br1 F1 1.872(4) .
Br1 F1 1.872(4) 2_556
O6 N2 1.066(8) .
O5 N1 1.038(9) .
